data_8100273
loop_
_publ_author_name
'Meiners, Frank'
'Saak, Wolfgang'
'Haase, Detlev'
'Weidenbruch, Manfred'

_publ_section_title
;
Crystal structure of 2-ethenyl-4,4,7,7-tetrakis(2-tert-butyl-4,5,6-
trimethyl- phenyl)-5,8-diphenyl-3-aza-4,7-digermabicyclo[4.2.0]octa-
2,5,8-triene---hexane (1:2), C~71~H~91~Ge~2~N &#x00B7; 2C~6~H~14~
;
_journal_issue 1
_journal_name_full 'Zeitschrift f\"ur Kristallographie - New Crystal Structures'
_journal_page_first 101
_journal_page_last 104
_journal_volume 218
_journal_year 2003
_chemical_formula_structural '(C71 H91 Ge2 N) &#x00B7; 2(C6 H14)'
_chemical_formula_sum 'C83 H119 Ge2 N'
_chemical_formula_weight 1275.97
_space_group_IT_number 2
_symmetry_cell_setting triclinic
_symmetry_space_group_name_Hall '-P 1'
_symmetry_space_group_name_H-M 'P -1'
_cell_angle_alpha 103.750(4)
_cell_angle_beta 99.592(5)
_cell_angle_gamma 99.148(4)
_cell_formula_units_Z 2
_cell_length_a 13.3143(6)
_cell_length_b 14.9335(4)
_cell_length_c 20.7978(8)
_cell_measurement_temperature 193(2)
_cell_volume 3874.5(3)
_diffrn_ambient_temperature 193(2)
_exptl_crystal_density_diffrn 1.094
_cod_original_formula_sum 'C83 H119 Ge2 N1'
_cod_database_code 8100273
_publ_creation_date 2002-11-19

loop_
_symmetry_equiv_pos_as_xyz
'x, y, z'
'-x, -y, -z'

loop_
_atom_site_label
_atom_site_type_symbol
_atom_site_fract_x
_atom_site_fract_y
_atom_site_fract_z
_atom_site_U_iso_or_equiv
_atom_site_adp_type
_atom_site_occupancy
_atom_site_symmetry_multiplicity
_atom_site_Wyckoff_symbol
_atom_site_calc_flag
_atom_site_refinement_flags
_atom_site_disorder_assembly
_atom_site_disorder_group
Ge1 Ge 1.16976(2) 1.04805(2) 0.290771(16) 0.02988(11) Uani 1 2 i d . . .
Ge2 Ge 0.96089(2) 0.72950(2) 0.226657(15) 0.02504(10) Uani 1 2 i d . . .
N1 N 1.1940(2) 1.0114(2) 0.37093(13) 0.0361(6) Uani 1 2 i d . . .
C1 C 1.1431(3) 0.9364(2) 0.37872(16) 0.0344(7) Uani 1 2 i d . . .
C2 C 1.1697(3) 0.9136(3) 0.44466(17) 0.0438(9) Uani 1 2 i d . . .
H2A H 1.1030 0.8939 0.4576 0.053 Uiso 1 2 i calc R . .
H2B H 1.2013 0.8574 0.4358 0.053 Uiso 1 2 i calc R . .
C3 C 1.2312(4) 0.9752(4) 0.4987(2) 0.0645(12) Uani 1 2 i d . . .
H3A H 1.2388 0.9467 0.5366 0.097 Uiso 1 2 i calc R . .
H3B H 1.2007 1.0309 0.5107 0.097 Uiso 1 2 i calc R . .
H3C H 1.2997 0.9940 0.4889 0.097 Uiso 1 2 i calc R . .
C4 C 1.0892(2) 0.9280(2) 0.22381(15) 0.0300(7) Uani 1 2 i d . . .
C5 C 1.0569(2) 0.8586(2) 0.25089(15) 0.0294(7) Uani 1 2 i d . . .
C6 C 1.0631(2) 0.8643(2) 0.32380(15) 0.0294(7) Uani 1 2 i d . . .
C7 C 0.9900(2) 0.7907(2) 0.32680(15) 0.0301(7) Uani 1 2 i d . . .
C8 C 1.0771(3) 0.9147(2) 0.14903(17) 0.0374(8) Uani 1 2 i d . . .
C9 C 1.1635(4) 0.9183(3) 0.12012(19) 0.0496(10) Uani 1 2 i d . . .
H9 H 1.2307 0.9259 0.1474 0.059 Uiso 1 2 i calc R . .
C10 C 1.1521(5) 0.9109(3) 0.0508(2) 0.0652(13) Uani 1 2 i d . . .
H10 H 1.2119 0.9132 0.0314 0.078 Uiso 1 2 i calc R . .
C11 C 1.0569(5) 0.9004(3) 0.0107(2) 0.0741(16) Uani 1 2 i d . . .
H11 H 1.0505 0.8974 -0.0360 0.089 Uiso 1 2 i calc R . .
C12 C 0.9713(5) 0.8944(3) 0.0379(2) 0.0655(13) Uani 1 2 i d . . .
H12 H 0.9047 0.8856 0.0096 0.079 Uiso 1 2 i calc R . .
C13 C 0.9790(4) 0.9009(3) 0.10682(19) 0.0515(10) Uani 1 2 i d . . .
H13 H 0.9181 0.8960 0.1250 0.062 Uiso 1 2 i calc R . .
C14 C 0.9587(3) 0.7659(2) 0.38612(15) 0.0342(7) Uani 1 2 i d . . .
C15 C 0.9203(3) 0.8300(3) 0.43282(17) 0.0432(9) Uani 1 2 i d . . .
H15 H 0.9135 0.8896 0.4260 0.052 Uiso 1 2 i calc R . .
C16 C 0.8926(4) 0.8052(3) 0.4889(2) 0.0581(12) Uani 1 2 i d . . .
H16 H 0.8662 0.8481 0.5200 0.070 Uiso 1 2 i calc R . .
C17 C 0.9028(4) 0.7202(4) 0.4997(2) 0.0642(13) Uani 1 2 i d . . .
H17 H 0.8841 0.7044 0.5384 0.077 Uiso 1 2 i calc R . .
C18 C 0.9405(4) 0.6568(3) 0.4543(2) 0.0591(11) Uani 1 2 i d . . .
H18 H 0.9481 0.5978 0.4620 0.071 Uiso 1 2 i calc R . .
C19 C 0.9670(3) 0.6798(3) 0.39762(18) 0.0429(9) Uani 1 2 i d . . .
H19 H 0.9913 0.6355 0.3662 0.051 Uiso 1 2 i calc R . .
C20 C 1.1209(3) 1.1705(2) 0.32171(16) 0.0339(7) Uani 1 2 i d . . .
C21 C 1.2052(3) 1.2492(3) 0.35128(16) 0.0383(8) Uani 1 2 i d . . .
C22 C 1.1927(3) 1.3425(3) 0.35747(17) 0.0432(9) Uani 1 2 i d . . .
C23 C 1.0935(3) 1.3591(3) 0.34030(17) 0.0443(9) Uani 1 2 i d . . .
C24 C 1.0091(3) 1.2840(3) 0.31979(18) 0.0438(9) Uani 1 2 i d . . .
H24 H 0.9412 1.2968 0.3114 0.053 Uiso 1 2 i calc R . .
C25 C 1.0186(3) 1.1896(3) 0.31066(18) 0.0410(8) Uani 1 2 i d . . .
C26 C 1.3119(3) 1.2370(3) 0.3837(2) 0.0527(10) Uani 1 2 i d . . .
H26A H 1.3118 1.1697 0.3764 0.079 Uiso 1 2 i calc R . .
H26B H 1.3273 1.2679 0.4324 0.079 Uiso 1 2 i calc R . .
H26C H 1.3651 1.2655 0.3630 0.079 Uiso 1 2 i calc R . .
C27 C 1.2854(4) 1.4239(3) 0.3836(3) 0.0706(14) Uani 1 2 i d . . .
H27A H 1.3489 1.3997 0.3931 0.106 Uiso 1 2 i calc R . .
H27B H 1.2766 1.4661 0.4253 0.106 Uiso 1 2 i calc R . .
H27C H 1.2907 1.4585 0.3494 0.106 Uiso 1 2 i calc R . .
C28 C 1.0720(4) 1.4577(3) 0.3482(2) 0.0619(12) Uani 1 2 i d . . .
H28A H 1.1380 1.5039 0.3627 0.093 Uiso 1 2 i calc R . .
H28B H 1.0297 1.4707 0.3823 0.093 Uiso 1 2 i calc R . .
H28C H 1.0343 1.4621 0.3047 0.093 Uiso 1 2 i calc R . .
C29 C 0.9170(3) 1.1143(3) 0.2926(2) 0.0508(10) Uani 1 2 i d . . .
C30 C 0.8202(4) 1.1578(4) 0.2996(4) 0.0860(19) Uani 1 2 i d . . .
H30A H 0.8117 1.1971 0.2683 0.129 Uiso 1 2 i calc R . .
H30B H 0.8292 1.1965 0.3462 0.129 Uiso 1 2 i calc R . .
H30C H 0.7582 1.1072 0.2889 0.129 Uiso 1 2 i calc R . .
C31 C 0.9267(3) 1.0535(3) 0.3424(2) 0.0557(11) Uani 1 2 i d . . .
H31A H 0.9383 1.0936 0.3888 0.084 Uiso 1 2 i calc R . .
H31B H 0.9855 1.0223 0.3376 0.084 Uiso 1 2 i calc R . .
H31C H 0.8624 1.0058 0.3327 0.084 Uiso 1 2 i calc R . .
C32 C 0.8986(3) 1.0549(3) 0.2199(2) 0.0606(12) Uani 1 2 i d . . .
H32A H 0.8926 1.0954 0.1892 0.091 Uiso 1 2 i calc R . .
H32B H 0.8342 1.0072 0.2094 0.091 Uiso 1 2 i calc R . .
H32C H 0.9572 1.0237 0.2141 0.091 Uiso 1 2 i calc R . .
C33 C 1.2973(2) 1.0889(2) 0.25641(16) 0.0336(7) Uani 1 2 i d . . .
C34 C 1.2782(3) 1.1472(3) 0.21319(19) 0.0472(9) Uani 1 2 i d . . .
C35 C 1.3568(4) 1.2031(4) 0.1943(3) 0.0710(14) Uani 1 2 i d . . .
C36 C 1.4575(4) 1.1968(5) 0.2179(3) 0.0792(16) Uani 1 2 i d . . .
C37 C 1.4793(3) 1.1357(4) 0.2560(3) 0.0622(12) Uani 1 2 i d . . .
H37 H 1.5498 1.1315 0.2694 0.075 Uiso 1 2 i calc R . .
C38 C 1.4014(3) 1.0790(3) 0.2759(2) 0.0465(9) Uani 1 2 i d . . .
C39 C 1.1648(3) 1.1512(3) 0.1804(2) 0.0488(9) Uani 1 2 i d . . .
H39A H 1.1147 1.1100 0.1959 0.073 Uiso 1 2 i calc R . .
H39B H 1.1540 1.1299 0.1310 0.073 Uiso 1 2 i calc R . .
H39C H 1.1546 1.2160 0.1939 0.073 Uiso 1 2 i calc R . .
C40 C 1.3305(5) 1.2683(6) 0.1506(4) 0.119(3) Uani 1 2 i d . . .
H40A H 1.2548 1.2627 0.1397 0.178 Uiso 1 2 i calc R . .
H40B H 1.3557 1.2508 0.1087 0.178 Uiso 1 2 i calc R . .
H40C H 1.3639 1.3336 0.1755 0.178 Uiso 1 2 i calc R . .
C41 C 1.5506(5) 1.2563(7) 0.1999(5) 0.149(4) Uani 1 2 i d . . .
H41A H 1.5243 1.2970 0.1732 0.224 Uiso 1 2 i calc R . .
H41B H 1.5872 1.2141 0.1735 0.224 Uiso 1 2 i calc R . .
H41C H 1.5986 1.2954 0.2417 0.224 Uiso 1 2 i calc R . .
C42 C 1.4384(3) 1.0118(3) 0.3159(2) 0.0494(10) Uani 1 2 i d . . .
C43 C 1.3672(3) 0.9147(3) 0.2878(3) 0.0582(11) Uani 1 2 i d . . .
H43A H 1.3909 0.8722 0.3136 0.087 Uiso 1 2 i calc R . .
H43B H 1.3691 0.8898 0.2401 0.087 Uiso 1 2 i calc R . .
H43C H 1.2958 0.9196 0.2917 0.087 Uiso 1 2 i calc R . .
C44 C 1.4420(3) 1.0485(4) 0.3927(2) 0.0635(12) Uani 1 2 i d . . .
H44A H 1.4657 1.0035 0.4161 0.095 Uiso 1 2 i calc R . .
H44B H 1.3722 1.0554 0.3995 0.095 Uiso 1 2 i calc R . .
H44C H 1.4902 1.1097 0.4110 0.095 Uiso 1 2 i calc R . .
C45 C 1.5501(3) 0.9997(4) 0.3111(3) 0.0664(13) Uani 1 2 i d . . .
H45A H 1.5706 0.9566 0.3373 0.100 Uiso 1 2 i calc R . .
H45B H 1.5982 1.0611 0.3293 0.100 Uiso 1 2 i calc R . .
H45C H 1.5526 0.9738 0.2636 0.100 Uiso 1 2 i calc R . .
C46 C 0.8183(2) 0.7059(2) 0.16766(16) 0.0317(7) Uani 1 2 i d . . .
C47 C 0.7427(3) 0.7419(3) 0.20120(17) 0.0379(8) Uani 1 2 i d . . .
C48 C 0.6362(3) 0.6992(3) 0.17978(19) 0.0478(10) Uani 1 2 i d . . .
C49 C 0.6043(3) 0.6207(4) 0.1240(2) 0.0568(11) Uani 1 2 i d . . .
C50 C 0.6778(3) 0.5952(3) 0.08632(19) 0.0521(11) Uani 1 2 i d . . .
H50 H 0.6544 0.5460 0.0454 0.062 Uiso 1 2 i calc R . .
C51 C 0.7831(3) 0.6371(3) 0.10488(16) 0.0382(8) Uani 1 2 i d . . .
C52 C 0.7741(3) 0.8267(3) 0.2626(2) 0.0462(9) Uani 1 2 i d . . .
H52A H 0.8497 0.8497 0.2723 0.069 Uiso 1 2 i calc R . .
H52B H 0.7540 0.8088 0.3017 0.069 Uiso 1 2 i calc R . .
H52C H 0.7390 0.8767 0.2534 0.069 Uiso 1 2 i calc R . .
C53 C 0.5576(3) 0.7373(4) 0.2189(3) 0.0722(15) Uani 1 2 i d . . .
H53A H 0.5936 0.7925 0.2563 0.108 Uiso 1 2 i calc R . .
H53B H 0.5238 0.6884 0.2370 0.108 Uiso 1 2 i calc R . .
H53C H 0.5049 0.7553 0.1884 0.108 Uiso 1 2 i calc R . .
C54 C 0.4928(3) 0.5645(5) 0.1024(3) 0.089(2) Uani 1 2 i d . . .
H54A H 0.4865 0.5122 0.0622 0.134 Uiso 1 2 i calc R . .
H54B H 0.4457 0.6056 0.0917 0.134 Uiso 1 2 i calc R . .
H54C H 0.4743 0.5395 0.1393 0.134 Uiso 1 2 i calc R . .
C55 C 0.8458(3) 0.6093(3) 0.04890(16) 0.0395(8) Uani 1 2 i d . . .
C56 C 0.7980(3) 0.6429(4) -0.01174(19) 0.0566(11) Uani 1 2 i d . . .
H56A H 0.8043 0.7114 0.0024 0.085 Uiso 1 2 i calc R . .
H56B H 0.7243 0.6121 -0.0277 0.085 Uiso 1 2 i calc R . .
H56C H 0.8350 0.6266 -0.0485 0.085 Uiso 1 2 i calc R . .
C57 C 0.8363(3) 0.5025(3) 0.0261(2) 0.0533(10) Uani 1 2 i d . . .
H57A H 0.7625 0.4713 0.0126 0.080 Uiso 1 2 i calc R . .
H57B H 0.8706 0.4813 0.0635 0.080 Uiso 1 2 i calc R . .
H57C H 0.8696 0.4866 -0.0126 0.080 Uiso 1 2 i calc R . .
C58 C 0.9618(3) 0.6557(3) 0.06927(17) 0.0413(8) Uani 1 2 i d . . .
H58A H 0.9697 0.7244 0.0839 0.062 Uiso 1 2 i calc R . .
H58B H 0.9943 0.6387 0.0304 0.062 Uiso 1 2 i calc R . .
H58C H 0.9955 0.6339 0.1065 0.062 Uiso 1 2 i calc R . .
C59 C 0.9925(2) 0.6001(2) 0.21461(14) 0.0261(6) Uani 1 2 i d . . .
C60 C 0.9044(2) 0.5327(2) 0.21460(15) 0.0299(7) Uani 1 2 i d . . .
C61 C 0.8975(3) 0.4357(2) 0.18815(17) 0.0359(7) Uani 1 2 i d . . .
C62 C 0.9804(3) 0.4045(2) 0.16351(17) 0.0369(8) Uani 1 2 i d . . .
C63 C 1.0719(3) 0.4706(2) 0.17276(16) 0.0345(7) Uani 1 2 i d . . .
H63 H 1.1307 0.4482 0.1602 0.041 Uiso 1 2 i calc R . .
C64 C 1.0826(2) 0.5665(2) 0.19893(15) 0.0303(7) Uani 1 2 i d . . .
C65 C 0.8140(3) 0.5605(3) 0.24573(18) 0.0370(8) Uani 1 2 i d . . .
H65A H 0.8265 0.6292 0.2626 0.055 Uiso 1 2 i calc R . .
H65B H 0.8084 0.5323 0.2834 0.055 Uiso 1 2 i calc R . .
H65C H 0.7491 0.5377 0.2113 0.055 Uiso 1 2 i calc R . .
C66 C 0.7989(3) 0.3662(3) 0.1858(2) 0.0562(11) Uani 1 2 i d . . .
H66A H 0.7494 0.4008 0.2052 0.084 Uiso 1 2 i calc R . .
H66B H 0.8164 0.3222 0.2120 0.084 Uiso 1 2 i calc R . .
H66C H 0.7674 0.3311 0.1387 0.084 Uiso 1 2 i calc R . .
C67 C 0.9759(3) 0.3023(3) 0.1295(2) 0.0538(10) Uani 1 2 i d . . .
H67A H 1.0420 0.2957 0.1160 0.081 Uiso 1 2 i calc R . .
H67B H 0.9189 0.2804 0.0894 0.081 Uiso 1 2 i calc R . .
H67C H 0.9639 0.2646 0.1612 0.081 Uiso 1 2 i calc R . .
C68 C 1.1925(2) 0.6306(2) 0.21515(17) 0.0347(7) Uani 1 2 i d . . .
C69 C 1.2027(3) 0.6965(3) 0.16884(18) 0.0430(9) Uani 1 2 i d . . .
H69A H 1.1869 0.6589 0.1215 0.065 Uiso 1 2 i calc R . .
H69B H 1.2740 0.7338 0.1804 0.065 Uiso 1 2 i calc R . .
H69C H 1.1538 0.7388 0.1751 0.065 Uiso 1 2 i calc R . .
C70 C 1.2773(3) 0.5720(3) 0.2079(2) 0.0561(11) Uani 1 2 i d . . .
H70A H 1.2730 0.5289 0.2367 0.084 Uiso 1 2 i calc R . .
H70B H 1.3460 0.6143 0.2218 0.084 Uiso 1 2 i calc R . .
H70C H 1.2668 0.5356 0.1605 0.084 Uiso 1 2 i calc R . .
C71 C 1.2169(3) 0.6887(3) 0.28965(18) 0.0427(8) Uani 1 2 i d . . .
H71A H 1.2101 0.6461 0.3187 0.064 Uiso 1 2 i calc R . .
H71B H 1.1679 0.7309 0.2961 0.064 Uiso 1 2 i calc R . .
H71C H 1.2882 0.7260 0.3016 0.064 Uiso 1 2 i calc R . .
C72A C 0.2386(14) 0.7040(13) 0.5164(11) 0.188(4) Uiso 0.50 2 i d PD A 1
H72A H 0.1703 0.7178 0.5015 0.282 Uiso 0.50 2 i calc PR A 1
H72B H 0.2671 0.6798 0.4768 0.282 Uiso 0.50 2 i calc PR A 1
H72C H 0.2859 0.7619 0.5455 0.282 Uiso 0.50 2 i calc PR A 1
C73A C 0.2269(9) 0.6297(15) 0.5564(12) 0.188(4) Uiso 0.50 2 i d PD A 1
H73A H 0.1983 0.6540 0.5965 0.226 Uiso 0.50 2 i calc PR A 1
H73B H 0.1780 0.5716 0.5275 0.226 Uiso 0.50 4 e-1 calc PR A 1
C74A C 0.3341(9) 0.6074(13) 0.5790(11) 0.188(4) Uiso 0.50 2 i d PD A 1
H74A H 0.3588 0.5760 0.5388 0.226 Uiso 0.50 2 i calc PR A 1
H74B H 0.3852 0.6666 0.6031 0.226 Uiso 0.50 2 i calc PR A 1
C75A C 0.3250(11) 0.5424(16) 0.6261(10) 0.188(4) Uiso 0.50 2 i d PD A 1
H75A H 0.3261 0.5802 0.6724 0.226 Uiso 0.50 2 i calc PR A 1
H75B H 0.2583 0.4958 0.6095 0.226 Uiso 0.50 2 i calc PR A 1
C76A C 0.4165(16) 0.4911(14) 0.6277(8) 0.188(4) Uiso 0.50 2 i d PD A 1
H76A H 0.4755 0.5276 0.6152 0.226 Uiso 0.50 2 i calc PR A 1
H76B H 0.3949 0.4282 0.5944 0.226 Uiso 0.50 2 i calc PR A 1
C77A C 0.4508(16) 0.4800(17) 0.6993(9) 0.188(4) Uiso 0.50 2 i d PD A 1
H77A H 0.5155 0.4562 0.7023 0.282 Uiso 0.50 2 i calc PR A 1
H77B H 0.3963 0.4354 0.7086 0.282 Uiso 0.50 2 i calc PR A 1
H77C H 0.4626 0.5413 0.7327 0.282 Uiso 0.50 2 i calc PR A 1
C72B C 0.3251(16) 0.6843(18) 0.5298(12) 0.219(5) Uiso 0.50 2 i d PD B 2
H72D H 0.2646 0.7059 0.5444 0.329 Uiso 0.50 2 i calc PR B 2
H72E H 0.3825 0.6981 0.5693 0.329 Uiso 0.50 2 i calc PR B 2
H72F H 0.3065 0.6162 0.5086 0.329 Uiso 0.50 2 i calc PR B 2
C73B C 0.3590(12) 0.7355(16) 0.4784(12) 0.219(5) Uiso 0.50 2 i d PD B 2
H73C H 0.3006 0.7230 0.4390 0.263 Uiso 0.50 2 i calc PR B 2
H73D H 0.3782 0.8043 0.4997 0.263 Uiso 0.50 2 i calc PR B 2
C74B C 0.4529(14) 0.7003(11) 0.4548(13) 0.219(5) Uiso 0.50 2 i d PD B 2
H74C H 0.5002 0.6908 0.4935 0.263 Uiso 0.50 2 i calc PR B 2
H74D H 0.4286 0.6392 0.4198 0.263 Uiso 0.50 2 i calc PR B 2
C75B C 0.5113(14) 0.7734(13) 0.4256(12) 0.219(5) Uiso 0.50 2 i d PD B 2
H75C H 0.4670 0.7769 0.3833 0.263 Uiso 0.50 2 i calc PR B 2
H75D H 0.5275 0.8364 0.4585 0.263 Uiso 0.50 2 i calc PR B 2
C76B C 0.6129(11) 0.7448(14) 0.4106(12) 0.219(5) Uiso 0.50 2 i d PD B 2
H76C H 0.6675 0.7652 0.4527 0.263 Uiso 0.50 2 i calc PR B 2
H76D H 0.6374 0.7759 0.3774 0.263 Uiso 0.50 2 i calc PR B 2
C77B C 0.5932(18) 0.6370(14) 0.3819(14) 0.219(5) Uiso 0.50 2 i d PD B 2
H77D H 0.6583 0.6185 0.3738 0.329 Uiso 0.50 2 i calc PR B 2
H77E H 0.5412 0.6175 0.3392 0.329 Uiso 0.50 2 i calc PR B 2
H77F H 0.5674 0.6065 0.4145 0.329 Uiso 0.50 2 i calc PR B 2
C78A C 0.3779(12) 0.763(2) 0.0085(19) 0.283(8) Uiso 0.50 2 i d PD C 1
H78A H 0.3182 0.7821 0.0258 0.424 Uiso 0.50 2 i calc PR C 1
H78B H 0.3861 0.7024 0.0169 0.424 Uiso 0.50 2 i calc PR C 1
H78C H 0.3660 0.7566 -0.0403 0.424 Uiso 0.50 2 i calc PR C 1
C79A C 0.4772(12) 0.838(2) 0.0448(18) 0.283(8) Uiso 0.50 2 i d PD C 1
H79A H 0.4683 0.9000 0.0379 0.339 Uiso 0.50 2 i calc PR C 1
H79B H 0.4902 0.8441 0.0941 0.339 Uiso 0.50 2 i calc PR C 1
C80A C 0.5703(14) 0.8093(16) 0.0162(17) 0.283(8) Uiso 0.50 2 i d PD C 1
H80A H 0.5551 0.7986 -0.0336 0.339 Uiso 0.50 2 i calc PR C 1
H80B H 0.5825 0.7498 0.0262 0.339 Uiso 0.50 2 i calc PR C 1
C81A C 0.6680(11) 0.8879(13) 0.0487(18) 0.283(8) Uiso 0.50 2 i d PD C 1
H81A H 0.7165 0.8671 0.0809 0.339 Uiso 0.50 2 i calc PR C 1
H81B H 0.7042 0.9017 0.0132 0.339 Uiso 0.50 2 i calc PR C 1
C82A C 0.6358(18) 0.9772(15) 0.0862(15) 0.283(8) Uiso 0.50 2 i d PD C 1
H82A H 0.6512 0.9841 0.1356 0.339 Uiso 0.50 2 i calc PR C 1
H82B H 0.5600 0.9720 0.0712 0.339 Uiso 0.50 2 i calc PR C 1
C83A C 0.696(3) 1.0639(14) 0.0710(18) 0.283(8) Uiso 0.50 2 i d PD C 1
H83A H 0.6769 1.1210 0.0957 0.424 Uiso 0.50 2 i calc PR C 1
H83B H 0.6788 1.0577 0.0222 0.424 Uiso 0.50 2 i calc PR C 1
H83C H 0.7711 1.0683 0.0854 0.424 Uiso 0.50 2 i calc PR C 1
C78B C 0.457(2) 0.669(2) -0.0563(17) 0.367(12) Uiso 0.50 2 i d PD D 2
H78D H 0.5074 0.6556 -0.0843 0.550 Uiso 0.50 2 i calc PR D 2
H78E H 0.3940 0.6784 -0.0842 0.550 Uiso 0.50 2 i calc PR D 2
H78F H 0.4379 0.6167 -0.0371 0.550 Uiso 0.50 2 i calc PR D 2
C79B C 0.5040(16) 0.760(2) 0.002(2) 0.367(12) Uiso 0.50 2 i d PD D 2
H79C H 0.5344 0.8105 -0.0171 0.440 Uiso 0.50 2 i calc PR D 2
H79D H 0.5603 0.7479 0.0340 0.440 Uiso 0.50 2 i calc PR D 2
C80B C 0.419(2) 0.791(2) 0.038(2) 0.367(12) Uiso 0.50 2 i d PD D 2
H80C H 0.3977 0.7459 0.0640 0.440 Uiso 0.50 2 i calc PR D 2
H80D H 0.3566 0.7909 0.0044 0.440 Uiso 0.50 2 i calc PR D 2
C81B C 0.4606(18) 0.890(2) 0.0865(19) 0.367(12) Uiso 0.50 2 i d PD D 2
H81C H 0.4168 0.9338 0.0740 0.440 Uiso 0.50 2 i calc PR D 2
H81D H 0.4581 0.8888 0.1335 0.440 Uiso 0.50 2 i calc PR D 2
C82B C 0.5737(18) 0.9254(17) 0.082(2) 0.367(12) Uiso 0.50 2 i d PD D 2
H82C H 0.6203 0.8911 0.1041 0.440 Uiso 0.50 2 i calc PR D 2
H82D H 0.5789 0.9132 0.0337 0.440 Uiso 0.50 2 i calc PR D 2
C83B C 0.607(3) 1.0318(16) 0.117(2) 0.367(12) Uiso 0.50 2 i d PD D 2
H83D H 0.6798 1.0539 0.1151 0.550 Uiso 0.50 2 i calc PR D 2
H83E H 0.6005 1.0436 0.1642 0.550 Uiso 0.50 2 i calc PR D 2
H83F H 0.5625 1.0656 0.0935 0.550 Uiso 0.50 2 i calc PR D 2

loop_
_atom_site_aniso_label
_atom_site_aniso_U_11
_atom_site_aniso_U_22
_atom_site_aniso_U_33
_atom_site_aniso_U_23
_atom_site_aniso_U_13
_atom_site_aniso_U_12
Ge1 0.03306(19) 0.0216(2) 0.03442(18) 0.00358(13) 0.01590(14) 0.00094(13)
Ge2 0.02628(17) 0.0216(2) 0.02679(16) 0.00330(12) 0.01178(12) 0.00213(12)
N1 0.0411(15) 0.0320(17) 0.0315(14) 0.0029(11) 0.0115(12) 0.0016(12)
C1 0.0379(17) 0.031(2) 0.0326(16) 0.0038(13) 0.0120(13) 0.0040(14)
C2 0.047(2) 0.045(2) 0.0357(18) 0.0088(15) 0.0095(15) 0.0009(16)
C3 0.072(3) 0.069(3) 0.042(2) 0.013(2) 0.003(2) -0.001(2)
C4 0.0330(16) 0.0261(19) 0.0308(15) 0.0061(12) 0.0115(12) 0.0032(12)
C5 0.0289(15) 0.0273(18) 0.0313(15) 0.0035(12) 0.0126(12) 0.0038(12)
C6 0.0341(16) 0.0261(19) 0.0289(15) 0.0045(12) 0.0129(12) 0.0070(13)
C7 0.0372(16) 0.0270(19) 0.0297(15) 0.0062(12) 0.0158(13) 0.0098(13)
C8 0.055(2) 0.023(2) 0.0351(17) 0.0087(13) 0.0146(15) 0.0061(15)
C9 0.069(3) 0.042(3) 0.0392(19) 0.0065(16) 0.0248(18) 0.0105(19)
C10 0.108(4) 0.050(3) 0.046(2) 0.0126(19) 0.042(3) 0.014(3)
C11 0.156(6) 0.038(3) 0.034(2) 0.0137(18) 0.030(3) 0.020(3)
C12 0.108(4) 0.044(3) 0.038(2) 0.0133(18) -0.003(2) 0.013(2)
C13 0.069(3) 0.041(3) 0.042(2) 0.0139(17) 0.0065(18) 0.0087(19)
C14 0.0408(18) 0.031(2) 0.0288(16) 0.0041(13) 0.0133(13) 0.0016(14)
C15 0.056(2) 0.040(2) 0.0368(18) 0.0055(15) 0.0241(16) 0.0117(17)
C16 0.074(3) 0.065(3) 0.040(2) 0.0067(19) 0.031(2) 0.018(2)
C17 0.092(3) 0.072(4) 0.043(2) 0.027(2) 0.037(2) 0.018(3)
C18 0.089(3) 0.049(3) 0.048(2) 0.0235(19) 0.026(2) 0.011(2)
C19 0.062(2) 0.034(2) 0.0367(18) 0.0101(15) 0.0224(17) 0.0084(17)
C20 0.0457(18) 0.0237(19) 0.0336(16) 0.0045(13) 0.0202(14) 0.0038(14)
C21 0.049(2) 0.031(2) 0.0323(16) 0.0014(13) 0.0184(15) 0.0000(15)
C22 0.065(2) 0.026(2) 0.0348(17) 0.0020(14) 0.0207(17) -0.0035(16)
C23 0.074(3) 0.029(2) 0.0318(17) 0.0062(14) 0.0208(17) 0.0083(17)
C24 0.054(2) 0.036(2) 0.045(2) 0.0095(16) 0.0206(17) 0.0141(17)
C25 0.047(2) 0.032(2) 0.0467(19) 0.0064(15) 0.0247(16) 0.0091(15)
C26 0.052(2) 0.042(3) 0.052(2) -0.0020(18) 0.0095(18) -0.0015(18)
C27 0.082(3) 0.035(3) 0.079(3) 0.000(2) 0.017(3) -0.009(2)
C28 0.101(4) 0.029(3) 0.053(2) 0.0079(18) 0.015(2) 0.012(2)
C29 0.044(2) 0.037(2) 0.078(3) 0.0119(19) 0.031(2) 0.0124(17)
C30 0.049(3) 0.056(4) 0.163(6) 0.028(3) 0.047(3) 0.016(2)
C31 0.063(3) 0.038(3) 0.062(3) 0.0069(18) 0.028(2) -0.0070(18)
C32 0.043(2) 0.059(3) 0.070(3) 0.018(2) 0.000(2) -0.0045(19)
C33 0.0318(16) 0.032(2) 0.0362(16) 0.0056(13) 0.0159(13) -0.0001(13)
C34 0.055(2) 0.041(2) 0.044(2) 0.0082(16) 0.0210(17) -0.0003(17)
C35 0.066(3) 0.078(4) 0.082(3) 0.042(3) 0.030(3) 0.004(2)
C36 0.053(3) 0.090(4) 0.111(4) 0.053(3) 0.033(3) 0.008(3)
C37 0.035(2) 0.070(3) 0.084(3) 0.028(3) 0.020(2) 0.003(2)
C38 0.0404(19) 0.047(3) 0.049(2) 0.0065(17) 0.0152(16) 0.0053(16)
C39 0.059(2) 0.039(2) 0.054(2) 0.0158(17) 0.0258(19) 0.0080(18)
C40 0.085(4) 0.142(7) 0.171(7) 0.121(6) 0.041(4) 0.009(4)
C41 0.066(4) 0.188(9) 0.242(10) 0.148(8) 0.056(5) 0.003(5)
C42 0.0352(19) 0.047(3) 0.063(2) 0.0120(19) 0.0105(17) 0.0039(16)
C43 0.044(2) 0.046(3) 0.080(3) 0.019(2) 0.008(2) -0.0030(18)
C44 0.049(2) 0.069(3) 0.068(3) 0.019(2) 0.005(2) 0.007(2)
C45 0.040(2) 0.065(3) 0.097(4) 0.024(3) 0.018(2) 0.014(2)
C46 0.0279(15) 0.033(2) 0.0345(16) 0.0081(13) 0.0097(12) 0.0042(13)
C47 0.0324(17) 0.039(2) 0.0416(18) 0.0072(15) 0.0133(14) 0.0066(14)
C48 0.0315(18) 0.062(3) 0.048(2) 0.0072(18) 0.0131(15) 0.0104(17)
C49 0.0301(18) 0.077(3) 0.051(2) 0.002(2) 0.0062(16) 0.0015(18)
C50 0.0396(19) 0.064(3) 0.0374(19) -0.0064(17) 0.0064(15) 0.0013(18)
C51 0.0356(17) 0.045(2) 0.0319(16) 0.0054(14) 0.0085(13) 0.0071(15)
C52 0.0392(19) 0.037(2) 0.058(2) -0.0015(17) 0.0161(17) 0.0108(16)
C53 0.036(2) 0.093(4) 0.075(3) -0.007(3) 0.020(2) 0.014(2)
C54 0.035(2) 0.116(5) 0.080(3) -0.022(3) 0.010(2) -0.011(3)
C55 0.0427(19) 0.044(2) 0.0320(16) 0.0066(14) 0.0143(14) 0.0092(15)
C56 0.054(2) 0.081(3) 0.0367(19) 0.017(2) 0.0107(17) 0.016(2)
C57 0.061(2) 0.051(3) 0.045(2) -0.0001(18) 0.0199(18) 0.0102(19)
C58 0.0436(19) 0.049(2) 0.0347(17) 0.0101(15) 0.0197(15) 0.0101(16)
C59 0.0313(15) 0.0222(17) 0.0240(14) 0.0039(11) 0.0101(11) 0.0020(12)
C60 0.0307(16) 0.0280(19) 0.0320(15) 0.0094(12) 0.0111(12) 0.0028(13)
C61 0.0376(17) 0.028(2) 0.0395(17) 0.0086(14) 0.0108(14) -0.0014(14)
C62 0.0460(19) 0.025(2) 0.0392(18) 0.0063(14) 0.0140(15) 0.0053(14)
C63 0.0402(18) 0.028(2) 0.0381(17) 0.0067(13) 0.0159(14) 0.0101(14)
C64 0.0334(16) 0.0285(19) 0.0305(15) 0.0079(12) 0.0126(12) 0.0047(13)
C65 0.0336(17) 0.034(2) 0.0463(19) 0.0117(15) 0.0205(15) 0.0031(14)
C66 0.051(2) 0.032(2) 0.081(3) 0.010(2) 0.024(2) -0.0071(17)
C67 0.062(3) 0.030(2) 0.066(3) 0.0023(18) 0.023(2) 0.0060(18)
C68 0.0286(16) 0.030(2) 0.0435(18) 0.0047(14) 0.0133(13) 0.0027(13)
C69 0.0381(18) 0.042(2) 0.047(2) 0.0089(16) 0.0185(15) -0.0047(15)
C70 0.0322(19) 0.048(3) 0.085(3) 0.008(2) 0.0203(19) 0.0076(17)
C71 0.0339(18) 0.041(2) 0.047(2) 0.0080(16) 0.0058(15) -0.0007(15)

loop_
_geom_bond_atom_site_label_1
_geom_bond_atom_site_label_2
_geom_bond_distance
_geom_bond_site_symmetry_2
_geom_bond_publ_flag
Ge1 N1 1.869(3) . ?
Ge1 C4 2.002(3) . ?
Ge1 C33 2.012(3) . ?
Ge1 C20 2.035(3) . ?
Ge2 C7 2.009(3) . ?
Ge2 C59 2.010(3) . ?
Ge2 C46 2.010(3) . ?
Ge2 C5 2.035(3) . ?
N1 C1 1.274(4) . ?
C1 C2 1.491(5) . ?
C1 C6 1.498(4) . ?
C2 C3 1.320(6) . ?
C4 C5 1.339(4) . ?
C4 C8 1.498(4) . ?
C5 C6 1.486(4) . ?
C6 C7 1.368(4) . ?
C7 C14 1.474(4) . ?
C8 C9 1.383(5) . ?
C8 C13 1.402(6) . ?
C9 C10 1.400(6) . ?
C10 C11 1.359(8) . ?
C11 C12 1.354(8) . ?
C12 C13 1.399(6) . ?
C14 C19 1.380(5) . ?
C14 C15 1.414(5) . ?
C15 C16 1.392(5) . ?
C16 C17 1.365(7) . ?
C17 C18 1.386(6) . ?
C18 C19 1.388(5) . ?
C20 C21 1.423(5) . ?
C20 C25 1.428(5) . ?
C21 C22 1.408(5) . ?
C21 C26 1.525(6) . ?
C22 C23 1.386(6) . ?
C22 C27 1.510(6) . ?
C23 C24 1.384(6) . ?
C23 C28 1.521(6) . ?
C24 C25 1.405(5) . ?
C25 C29 1.543(5) . ?
C29 C32 1.518(6) . ?
C29 C31 1.535(6) . ?
C29 C30 1.546(6) . ?
C33 C34 1.413(5) . ?
C33 C38 1.419(5) . ?
C34 C35 1.401(6) . ?
C34 C39 1.566(6) . ?
C35 C36 1.375(7) . ?
C35 C40 1.523(8) . ?
C36 C37 1.376(7) . ?
C36 C41 1.559(7) . ?
C37 C38 1.413(6) . ?
C38 C42 1.535(6) . ?
C42 C43 1.522(6) . ?
C42 C45 1.544(5) . ?
C42 C44 1.549(6) . ?
C46 C51 1.409(5) . ?
C46 C47 1.419(4) . ?
C47 C48 1.408(5) . ?
C47 C52 1.514(5) . ?
C48 C49 1.390(6) . ?
C48 C53 1.528(5) . ?
C49 C50 1.396(5) . ?
C49 C54 1.521(6) . ?
C50 C51 1.389(5) . ?
C51 C55 1.559(4) . ?
C55 C57 1.530(6) . ?
C55 C58 1.532(5) . ?
C55 C56 1.544(5) . ?
C59 C60 1.419(4) . ?
C59 C64 1.427(4) . ?
C60 C61 1.405(5) . ?
C60 C65 1.526(4) . ?
C61 C62 1.391(5) . ?
C61 C66 1.525(5) . ?
C62 C63 1.394(5) . ?
C62 C67 1.508(5) . ?
C63 C64 1.381(5) . ?
C64 C68 1.552(4) . ?
C68 C71 1.537(5) . ?
C68 C69 1.539(5) . ?
C68 C70 1.539(5) . ?
C72A C73A 1.5402(10) . ?
C73A C74A 1.5402(10) . ?
C74A C75A 1.5398(10) . ?
C75A C76A 1.5395(10) . ?
C76A C77A 1.5398(10) . ?
C72B C73B 1.5400(10) . ?
C73B C74B 1.5398(10) . ?
C74B C75B 1.5398(10) . ?
C75B C76B 1.5395(10) . ?
C76B C77B 1.5399(10) . ?
C78A C79A 1.5402(10) . ?
C79A C80A 1.5397(10) . ?
C80A C81A 1.5400(10) . ?
C81A C82A 1.5399(10) . ?
C82A C83A 1.5399(10) . ?
C78B C79B 1.5399(10) . ?
C79B C80B 1.5402(10) . ?
C80B C81B 1.5404(10) . ?
C81B C82B 1.5402(11) . ?
C82B C83B 1.5401(10) . ?
